data_7130859
loop_
_publ_author_name
'Zhou, He-Ye'
'Zhang, Da-Wei'
'Han, Xiao-Ni'
'Han, Ying'
'Chen, Chuan-Feng'

_publ_section_title
;
 A novel thermally activated delayed fluorescence macrocycle
;
_journal_name_full 'Chemical Communications'
_journal_paper_doi 10.1039/D2CC04618K
_journal_year 2022
_chemical_formula_moiety 'C111 H84 N12'
_chemical_formula_sum 'C111 H84 N12'
_chemical_formula_weight 1585.90
_space_group_crystal_system triclinic
_space_group_IT_number 2
_space_group_name_Hall '-P 1'
_space_group_name_H-M_alt 'P -1'
_atom_sites_solution_hydrogens geom
_atom_sites_solution_primary iterative
_audit_creation_date 2022-06-14
_audit_creation_method
;
Olex2 1.2
(compiled 2018.05.29 svn.r3508 for OlexSys, GUI svn.r5506)
;
_audit_update_record
;
2022-07-26 deposited with the CCDC.	2022-10-06 downloaded from the CCDC.
;
_cell_angle_alpha 97.7680(10)
_cell_angle_beta 90.2160(10)
_cell_angle_gamma 109.9910(10)
_cell_formula_units_Z 2
_cell_length_a 13.0996(2)
_cell_length_b 18.3840(3)
_cell_length_c 23.2467(3)
_cell_measurement_reflns_used 35642
_cell_measurement_temperature 170.00(13)
_cell_measurement_theta_max 76.7080
_cell_measurement_theta_min 2.5660
_cell_volume 5205.23(14)
_computing_cell_refinement 'CrysAlisPro 1.171.41.121a (Rigaku OD, 2021)'
_computing_data_collection 'CrysAlisPro 1.171.41.121a (Rigaku OD, 2021)'
_computing_data_reduction 'CrysAlisPro 1.171.41.121a (Rigaku OD, 2021)'
_computing_molecular_graphics 'Olex2 (Dolomanov et al., 2009)'
_computing_publication_material 'Olex2 (Dolomanov et al., 2009)'
_computing_structure_refinement 'ShelXL (Sheldrick, 2015)'
_computing_structure_solution 'olex2.solve (Bourhis et al., 2015)'
_diffrn_ambient_environment N~2~
_diffrn_ambient_temperature 170.00(13)
_diffrn_detector 'Hybrid Pixel Array Detector'
_diffrn_detector_area_resol_mean 10.0000
_diffrn_detector_type HyPix
_diffrn_measured_fraction_theta_full 0.995
_diffrn_measured_fraction_theta_max 0.954
_diffrn_measurement_details
;
List of Runs (angles in degrees, time in seconds):

  # Type    Start    End  Width  t~exp~   \w     \q     \k     \f   Frames
#--------------------------------------------------------------------------
  1  \w    -82.00  -8.00   0.50    0.50    --  -47.70 111.00  65.00  148
  2  \w     50.00  86.00   0.50    0.50    --   47.70-111.00 -27.00   72
  3  \w     23.00  49.00   0.50    0.50    --   47.70-111.00 -27.00   52
  4  \w   -105.00 -73.00   0.50    1.50    -- -104.50 111.00  65.00   64
  5  \w   -147.00 -89.00   0.50    1.50    -- -104.50-111.00 -27.00  116
  6  \w     88.00 167.00   0.50    1.50    --  107.36 111.00  65.00  158
  7  \w    -61.00  22.00   0.50    0.50    --  -47.70  57.00  30.00  166
  8  \w   -119.00 -74.00   0.50    0.50    --  -47.70-125.00-180.00   90
  9  \w   -118.00 -80.00   0.50    0.50    --  -47.70-125.00  60.00   76
 10  \w   -120.00 -74.00   0.50    0.50    --  -47.70-125.00  30.00   92
 11  \w    -21.00  27.00   0.50    0.50    --  -47.70  19.00 -30.00   96
 12  \w    -40.00  25.00   0.50    0.50    --  -47.70  38.00  90.00  130
 13  \w     36.00  82.00   0.50    0.50    --   47.70  38.00-180.00   92
 14  \w    -26.00  28.00   0.50    0.50    --   47.70 -19.00-150.00  108
 15  \w   -173.00 -94.00   0.50    1.50    -- -104.50 -49.00 -25.35  158
 16  \w   -132.00-106.00   0.50    1.50    -- -104.50 -61.00  84.63   52
 17  \w   -109.00 -81.00   0.50    1.50    -- -104.50 116.00  85.43   56
 18  \w    -99.00 -32.00   0.50    1.50    -- -104.50  77.00  60.00  134
 19  \w   -167.00-101.00   0.50    1.50    -- -104.50 -57.00 -90.00  132
 20  \w   -132.00-106.00   0.50    1.50    -- -104.50 -19.00   0.00   52
 21  \w   -129.00 -38.00   0.50    1.50    -- -104.50 149.00 102.30  182
 22  \w   -161.00-135.00   0.50    1.50    -- -104.50 -19.00   0.00   52
 23  \w   -165.00 -97.00   0.50    1.50    -- -104.50 -44.00-174.19  136
 24  \w   -107.00 -32.00   0.50    1.50    -- -104.50 110.00  -4.78  150
 25  \w    -62.00 -33.00   0.50    1.50    -- -104.50  57.00  30.00   58
 26  \w   -174.00-125.00   0.50    1.50    -- -104.50 -44.00  49.49   98
 27  \w    -58.00 -32.00   0.50    1.50    -- -104.50  57.00 -30.00   52
 28  \w   -173.00-145.00   0.50    1.50    -- -104.50 -61.00  84.63   56
 29  \w    -87.00 -32.00   0.50    1.50    -- -104.50  77.00 -60.00  110
 30  \w     37.00 105.00   0.50    1.50    --  107.36 -99.00-150.00  136
 31  \w     36.00  74.00   0.50    1.50    --  107.36 -99.00 150.00   76
 32  \w     35.00  60.00   0.50    1.50    --  107.36 -57.00-180.00   50
 33  \w     96.00 138.00   0.50    1.50    --  107.36  38.00 150.00   84
 34  \w     56.00  99.00   0.50    1.50    --  107.36 -99.00 -30.00   86
 35  \w     66.00  92.00   0.50    1.50    --  107.36-125.00 -60.00   52
 36  \w     86.00 176.00   0.50    1.50    --  107.36  77.00  30.00  180
 37  \w     37.00  84.00   0.50    1.50    --  107.36-125.00 150.00   94
 38  \w     37.00 111.00   0.50    1.50    --  107.36-125.00 120.00  148
 39  \w     37.00 103.00   0.50    1.50    --  107.36 -99.00-120.00  132
 40  \w     71.00 106.00   0.50    1.50    --  107.36-111.00 -27.00   70
;
_diffrn_measurement_device 'four-circle diffractometer'
_diffrn_measurement_device_type 'XtaLAB Synergy R, HyPix'
_diffrn_measurement_method '\w scans'
_diffrn_orient_matrix_type 'CrysAlisPro convention (1999,Acta A55,543-557)'
_diffrn_orient_matrix_UB_11 0.0464328000
_diffrn_orient_matrix_UB_12 0.0834562000
_diffrn_orient_matrix_UB_13 0.0338220000
_diffrn_orient_matrix_UB_21 -0.0618701000
_diffrn_orient_matrix_UB_22 0.0287354000
_diffrn_orient_matrix_UB_23 -0.0431792000
_diffrn_orient_matrix_UB_31 -0.0985656000
_diffrn_orient_matrix_UB_32 -0.0182770000
_diffrn_orient_matrix_UB_33 0.0384543000
_diffrn_radiation_monochromator mirror
_diffrn_radiation_probe x-ray
_diffrn_radiation_type CuK\a
_diffrn_radiation_wavelength 1.54184
_diffrn_reflns_av_R_equivalents 0.0475
_diffrn_reflns_av_unetI/netI 0.0392
_diffrn_reflns_Laue_measured_fraction_full 0.995
_diffrn_reflns_Laue_measured_fraction_max 0.954
_diffrn_reflns_limit_h_max 15
_diffrn_reflns_limit_h_min -16
_diffrn_reflns_limit_k_max 22
_diffrn_reflns_limit_k_min -23
_diffrn_reflns_limit_l_max 29
_diffrn_reflns_limit_l_min -28
_diffrn_reflns_number 68701
_diffrn_reflns_point_group_measured_fraction_full 0.995
_diffrn_reflns_point_group_measured_fraction_max 0.954
_diffrn_reflns_theta_full 67.684
_diffrn_reflns_theta_max 77.373
_diffrn_reflns_theta_min 1.921
_diffrn_source 'Rotating-anode X-ray tube'
_diffrn_source_type 'PhotonJet R (Cu) X-ray Source'
_exptl_absorpt_coefficient_mu 0.465
_exptl_absorpt_correction_T_max 1.00000
_exptl_absorpt_correction_T_min 0.33516
_exptl_absorpt_correction_type multi-scan
_exptl_absorpt_process_details
;
CrysAlisPro 1.171.41.121a (Rigaku Oxford Diffraction, 2021)
Empirical absorption correction using spherical harmonics,
implemented in SCALE3 ABSPACK scaling algorithm.
;
_exptl_crystal_colour 'fluorescent light yellow'
_exptl_crystal_density_diffrn 1.012
_exptl_crystal_description block
_exptl_crystal_F_000 1668
_exptl_crystal_size_max 0.300
_exptl_crystal_size_mid 0.200
_exptl_crystal_size_min 0.100
_refine_diff_density_max 0.378
_refine_diff_density_min -0.219
_refine_diff_density_rms 0.048
_refine_ls_extinction_coef 0.00016(3)
_refine_ls_extinction_expression Fc^*^=kFc[1+0.001xFc^2^\l^3^/sin(2\q)]^-1/4^
_refine_ls_extinction_method 'SHELXL-2018/3 (Sheldrick 2018)'
_refine_ls_goodness_of_fit_ref 1.092
_refine_ls_hydrogen_treatment constr
_refine_ls_matrix_type full
_refine_ls_number_parameters 1115
_refine_ls_number_reflns 21096
_refine_ls_number_restraints 0
_refine_ls_restrained_S_all 1.092
_refine_ls_R_factor_all 0.0842
_refine_ls_R_factor_gt 0.0726
_refine_ls_shift/su_max 0.001
_refine_ls_shift/su_mean 0.000
_refine_ls_structure_factor_coef Fsqd
_refine_ls_weighting_details 'w=1/[\s^2^(Fo^2^)+(0.0278P)^2^+6.8661P] where P=(Fo^2^+2Fc^2^)/3'
_refine_ls_weighting_scheme calc
_refine_ls_wR_factor_gt 0.1647
_refine_ls_wR_factor_ref 0.1709
_reflns_Friedel_coverage 0.000
_reflns_number_gt 17573
_reflns_number_total 21096
_reflns_threshold_expression 'I > 2\s(I)'
_cod_data_source_file d2cc04618k2.cif
_cod_data_source_block tx10477_auto_sq
_cod_database_code 7130859
_shelx_shelxl_version_number 2018/3
_chemical_oxdiff_formula CHNCl
_shelx_space_group_comment
;
The symmetry employed for this shelxl refinement is uniquely defined
by the following loop, which should always be used as a source of
symmetry information in preference to the above space-group names.
They are only intended as comments.
;
_diffrn_oxdiff_digest_frames
;
016f0950a5fe41e36b86b422dc435795bd04046e95c
;
_reflns_odcompleteness_completeness 99.53
_reflns_odcompleteness_iscentric 1
_reflns_odcompleteness_theta 66.97
_olex2_refinement_description
;
1. Fixed Uiso
 At 1.2 times of:
  All C(H) groups, All C(H,H) groups
 At 1.5 times of:
  All C(H,H,H) groups
2.a Secondary CH2 refined with riding coordinates:
 C33(H33A,H33B), C17(H17A,H17B), C32(H32A,H32B)
2.b Aromatic/amide H refined with riding coordinates:
 C38(H38), C29(H29), C37(H37), C15(H15), C50(H50), C100(H100), C39(H39),
 C134(H134), C21(H21), C49(H49), C28(H28), C40(H40), C46(H46), C101(H101),
 C47(H47), C36(H36), C105(H105), C20(H20), C106(H106), C116(H116), C115(H115),
 C133(H133), C130(H130), C110(H110), C109(H109), C74(H74), C73(H73), C131(H131),
  C132(H132), C64(H64), C68(H68), C77(H77), C62(H62), C80(H80), C81(H81),
 C113(H113), C78(H78), C112(H112), C126(H126), C58(H58), C67(H67), C128(H128),
 C65(H65), C66(H66), C61(H61), C93(H93), C95(H95), C124(H124), C127(H127),
 C99(H99), C125(H125), C89(H89), C59(H59), C92(H92), C98(H98), C60(H60),
 C96(H96), C97(H97), C91(H91), C90(H90)
2.c Idealised Me refined as rotating group:
 C70(H70A,H70B,H70C), C69(H69A,H69B,H69C), C103(H10A,H10B,H10C), C102(H10D,
 H10E,H10F), C136(H13A,H13B,H13C), C135(H13D,H13E,H13F)
;
_olex2_submission_special_instructions 'No special instructions were received'
_oxdiff_exptl_absorpt_empirical_details
;
Empirical correction (ABSPACK) includes:
- Absorption correction using spherical harmonics
- Frame scaling
;
_oxdiff_exptl_absorpt_empirical_full_max 3.765
_oxdiff_exptl_absorpt_empirical_full_min 0.113

loop_
_space_group_symop_operation_xyz
'x, y, z'
'-x, -y, -z'

loop_
_atom_site_label
_atom_site_type_symbol
_atom_site_fract_x
_atom_site_fract_y
_atom_site_fract_z
_atom_site_U_iso_or_equiv
_atom_site_adp_type
_atom_site_occupancy
_atom_site_site_symmetry_order
_atom_site_calc_flag
_atom_site_refinement_flags_posn
_atom_site_refinement_flags_adp
_atom_site_refinement_flags_occupancy
_atom_site_disorder_assembly
_atom_site_disorder_group
N42 N 0.82932(16) 0.52034(11) 0.06190(9) 0.0330(4) Uani 1 1 d . . . . .
N54 N 0.85274(18) 0.86021(12) 0.01566(10) 0.0427(5) Uani 1 1 d . . . . .
N120 N 0.06033(18) -0.17178(12) 0.26523(10) 0.0410(5) Uani 1 1 d . . . . .
N56 N 0.93863(18) 0.82379(13) -0.06772(10) 0.0435(5) Uani 1 1 d . . . . .
N107 N 0.33487(19) 0.19944(13) 0.30042(12) 0.0481(6) Uani 1 1 d . . . . .
N118 N 0.09458(19) -0.29051(12) 0.26740(11) 0.0433(5) Uani 1 1 d . . . . .
N71 N 1.0022(2) 0.30128(15) 0.38889(11) 0.0509(6) Uani 1 1 d . . . . .
N52 N 0.9029(2) 0.94276(13) -0.05741(11) 0.0490(6) Uani 1 1 d . . . . .
N122 N 0.23952(19) -0.16893(13) 0.28639(12) 0.0484(6) Uani 1 1 d . . . . .
C45 C 0.85546(19) 0.59660(13) 0.04406(11) 0.0319(5) Uani 1 1 d . . . . .
C43 C 0.91007(19) 0.50330(13) 0.09207(10) 0.0307(5) Uani 1 1 d . . . . .
C16 C 0.71886(19) 0.47647(13) 0.06691(10) 0.0319(5) Uani 1 1 d . . . . .
C41 C 0.6911(2) 0.40017(13) 0.08107(11) 0.0322(5) Uani 1 1 d . . . . .
C35 C 1.0659(2) 0.46756(15) 0.15510(11) 0.0352(5) Uani 1 1 d . . . . .
C38 C 0.9638(2) 0.41207(14) 0.13828(11) 0.0347(5) Uani 1 1 d . . . . .
H38 H 0.946888 0.361490 0.149249 0.042 Uiso 1 1 calc R . . . .
C14 C 0.88548(19) 0.42709(13) 0.10627(10) 0.0305(5) Uani 1 1 d . . . . .
C27 C 1.0155(2) 0.40303(14) 0.32964(11) 0.0356(5) Uani 1 1 d . . . . .
C29 C 1.0494(2) 0.43413(14) 0.27922(11) 0.0368(5) Uani 1 1 d . . . . .
H29 H 1.032145 0.478373 0.272014 0.044 Uiso 1 1 calc R . . . .
C37 C 0.5836(2) 0.35994(15) 0.09003(12) 0.0388(6) Uani 1 1 d . . . . .
H37 H 0.565066 0.309139 0.100791 0.047 Uiso 1 1 calc R . . . .
N145 N 1.2128(3) 0.06831(17) 0.48254(12) 0.0623(8) Uani 1 1 d . . . . .
C48 C 0.8859(2) 0.73816(14) 0.00530(11) 0.0358(5) Uani 1 1 d . . . . .
C31 C 1.1070(2) 0.40419(15) 0.23877(11) 0.0382(6) Uani 1 1 d . . . . .
C23 C 0.8907(2) 0.38206(15) 0.41111(11) 0.0395(6) Uani 1 1 d . . . . .
C15 C 1.0114(2) 0.55941(14) 0.10873(11) 0.0366(5) Uani 1 1 d . . . . .
H15 H 1.027975 0.610637 0.099051 0.044 Uiso 1 1 calc R . . . .
N144 N 1.0529(3) -0.02253(17) 0.43161(12) 0.0664(8) Uani 1 1 d . . . . .
C119 C 0.0281(2) -0.25025(15) 0.25957(12) 0.0398(6) Uani 1 1 d . . . . .
C26 C 0.4039(2) 0.31680(14) 0.25253(13) 0.0391(6) Uani 1 1 d . . . . .
N146 N 1.1784(3) -0.06817(18) 0.47646(12) 0.0657(8) Uani 1 1 d . . . . .
C55 C 0.8936(2) 0.81185(14) -0.01698(12) 0.0371(6) Uani 1 1 d . . . . .
C50 C 0.8834(2) 0.60528(15) -0.01213(12) 0.0395(6) Uani 1 1 d . . . . .
H50 H 0.891563 0.562908 -0.037650 0.047 Uiso 1 1 calc R . . . .
C100 C 1.1275(2) 0.33697(16) 0.24835(12) 0.0408(6) Uani 1 1 d . . . . .
H100 H 1.166098 0.314696 0.220985 0.049 Uiso 1 1 calc R . . . .
C25 C 0.9640(2) 0.44297(15) 0.37710(12) 0.0416(6) Uani 1 1 d . . . . .
C75 C 0.9172(2) 0.31609(17) 0.41942(12) 0.0442(6) Uani 1 1 d . . . . .
C39 C 1.0886(2) 0.54160(15) 0.13931(12) 0.0387(6) Uani 1 1 d . . . . .
H39 H 1.157979 0.580479 0.149638 0.046 Uiso 1 1 calc R . . . .
C22 C 0.4653(2) 0.31793(15) 0.35519(13) 0.0414(6) Uani 1 1 d . . . . .
C129 C -0.0868(2) -0.29600(15) 0.24307(11) 0.0400(6) Uani 1 1 d . . . . .
C30 C 0.3674(2) 0.30596(16) 0.14821(13) 0.0430(6) Uani 1 1 d . . . . .
C34 C 0.5006(2) 0.39059(15) 0.08399(12) 0.0386(6) Uani 1 1 d . . . . .
C44 C 0.7802(2) 0.36406(14) 0.08089(12) 0.0359(5) Uani 1 1 d . . . . .
C104 C 0.3453(2) 0.23630(15) 0.24971(13) 0.0422(6) Uani 1 1 d . . . . .
C134 C -0.1220(2) -0.37837(16) 0.23372(12) 0.0441(6) Uani 1 1 d . . . . .
H134 H -0.071174 -0.404168 0.237313 0.053 Uiso 1 1 calc R . . . .
C21 C 0.8009(2) 0.39176(15) 0.43865(11) 0.0409(6) Uani 1 1 d . . . . .
H21 H 0.781031 0.435361 0.432620 0.049 Uiso 1 1 calc R . . . .
C72 C 1.0376(2) 0.33546(16) 0.33860(12) 0.0414(6) Uani 1 1 d . . . . .
C49 C 0.8998(2) 0.67684(15) -0.03140(12) 0.0412(6) Uani 1 1 d . . . . .
H49 H 0.920575 0.683518 -0.069980 0.049 Uiso 1 1 calc R . . . .
C28 C 0.4125(2) 0.34905(15) 0.20140(13) 0.0404(6) Uani 1 1 d . . . . .
H28 H 0.451277 0.403453 0.202964 0.049 Uiso 1 1 calc R . . . .
C40 C 0.6365(2) 0.50665(15) 0.05849(12) 0.0411(6) Uani 1 1 d . . . . .
H40 H 0.654047 0.556945 0.046916 0.049 Uiso 1 1 calc R . . . .
C46 C 0.8467(2) 0.65872(15) 0.08223(12) 0.0413(6) Uani 1 1 d . . . . .
H46 H 0.830842 0.652903 0.121541 0.050 Uiso 1 1 calc R . . . .
C53 C 0.8576(2) 0.92481(15) -0.00702(13) 0.0430(6) Uani 1 1 d . . . . .
C33 C 1.1495(2) 0.44495(18) 0.18673(12) 0.0447(6) Uani 1 1 d . . . . .
H33A H 1.175357 0.409974 0.159063 0.054 Uiso 1 1 calc R . . . .
H33B H 1.212754 0.492736 0.199973 0.054 Uiso 1 1 calc R . . . .
C24 C 0.4533(2) 0.36808(15) 0.31018(14) 0.0464(7) Uani 1 1 d . . . . .
C108 C 0.4039(2) 0.23782(16) 0.34951(14) 0.0455(7) Uani 1 1 d . . . . .
C101 C 1.0919(2) 0.30253(16) 0.29739(12) 0.0441(6) Uani 1 1 d . . . . .
H101 H 1.104728 0.256057 0.302946 0.053 Uiso 1 1 calc R . . . .
C47 C 0.8612(2) 0.72968(15) 0.06260(12) 0.0423(6) Uani 1 1 d . . . . .
H47 H 0.854319 0.772267 0.088386 0.051 Uiso 1 1 calc R . . . .
C36 C 0.5298(2) 0.46399(16) 0.06684(13) 0.0433(6) Uani 1 1 d . . . . .
H36 H 0.474910 0.485472 0.060690 0.052 Uiso 1 1 calc R . . . .
C105 C 0.2977(2) 0.19277(16) 0.19664(14) 0.0485(7) Uani 1 1 d . . . . .
H105 H 0.256099 0.138777 0.194816 0.058 Uiso 1 1 calc R . . . .
C20 C 0.5343(2) 0.35169(16) 0.40410(12) 0.0430(6) Uani 1 1 d . . . . .
H20 H 0.575316 0.406018 0.408088 0.052 Uiso 1 1 calc R . . . .
C106 C 0.3101(2) 0.22713(17) 0.14659(14) 0.0473(7) Uani 1 1 d . . . . .
H106 H 0.278875 0.196092 0.110576 0.057 Uiso 1 1 calc R . . . .
C51 C 0.9426(2) 0.89114(15) -0.08561(13) 0.0451(7) Uani 1 1 d . . . . .
C121 C 0.1663(2) -0.13440(15) 0.27833(13) 0.0424(6) Uani 1 1 d . . . . .
C117 C 0.1982(2) -0.24739(15) 0.28109(13) 0.0423(6) Uani 1 1 d . . . . .
C19 C 0.7393(2) 0.34071(17) 0.47443(12) 0.0441(6) Uani 1 1 d . . . . .
C116 C 0.1823(2) 0.07700(16) 0.29829(14) 0.0488(7) Uani 1 1 d . . . . .
H116 H 0.134934 0.106122 0.305241 0.059 Uiso 1 1 calc R . . . .
C18 C 0.5467(2) 0.30982(17) 0.44800(13) 0.0469(7) Uani 1 1 d . . . . .
C114 C 0.2092(2) -0.04758(16) 0.28357(14) 0.0459(7) Uani 1 1 d . . . . .
C115 C 0.1410(2) -0.00431(16) 0.29368(13) 0.0458(7) Uani 1 1 d . . . . .
H115 H 0.065547 -0.030298 0.297490 0.055 Uiso 1 1 calc R . . . .
C133 C -0.2301(3) -0.42172(18) 0.21938(13) 0.0518(7) Uani 1 1 d . . . . .
H133 H -0.253356 -0.477234 0.213325 0.062 Uiso 1 1 calc R . . . .
C17 C 0.6343(3) 0.34732(19) 0.49651(13) 0.0505(7) Uani 1 1 d . . . . .
H17A H 0.642527 0.403005 0.507823 0.061 Uiso 1 1 calc R . . . .
H17B H 0.614336 0.320255 0.531016 0.061 Uiso 1 1 calc R . . . .
C123 C 0.2744(2) -0.28918(15) 0.29045(13) 0.0457(6) Uani 1 1 d . . . . .
C32 C 0.3832(2) 0.34411(19) 0.09341(14) 0.0498(7) Uani 1 1 d . . . . .
H32A H 0.353910 0.302885 0.059511 0.060 Uiso 1 1 calc R . . . .
H32B H 0.340315 0.379400 0.095133 0.060 Uiso 1 1 calc R . . . .
C57 C 0.9965(2) 0.90977(18) -0.13998(14) 0.0522(8) Uani 1 1 d . . . . .
C130 C -0.1621(2) -0.25926(17) 0.23669(13) 0.0470(6) Uani 1 1 d . . . . .
H130 H -0.139088 -0.203754 0.242264 0.056 Uiso 1 1 calc R . . . .
C111 C 0.2911(2) 0.11513(16) 0.29284(15) 0.0495(7) Uani 1 1 d . . . . .
C63 C 0.8107(2) 0.97949(15) 0.02535(14) 0.0473(7) Uani 1 1 d . . . . .
C110 C 0.4821(2) 0.23178(18) 0.44250(14) 0.0516(7) Uani 1 1 d . . . . .
H110 H 0.486567 0.202121 0.472252 0.062 Uiso 1 1 calc R . . . .
C109 C 0.4118(2) 0.19623(17) 0.39505(15) 0.0527(8) Uani 1 1 d . . . . .
H109 H 0.367607 0.142697 0.392809 0.063 Uiso 1 1 calc R . . . .
C76 C 1.0328(3) 0.23654(19) 0.40120(13) 0.0512(7) Uani 1 1 d . . . . .
C74 C 0.8596(3) 0.26712(19) 0.45763(13) 0.0523(7) Uani 1 1 d . . . . .
H74 H 0.880500 0.224522 0.465228 0.063 Uiso 1 1 calc R . . . .
C73 C 0.7728(3) 0.27968(18) 0.48458(13) 0.0497(7) Uani 1 1 d . . . . .
H73 H 0.734828 0.245670 0.510799 0.060 Uiso 1 1 calc R . . . .
C70 C 0.7488(2) 0.29342(16) 0.11340(16) 0.0540(8) Uani 1 1 d . . . . .
H70A H 0.735420 0.309466 0.153777 0.081 Uiso 1 1 calc GR . . . .
H70B H 0.808136 0.272280 0.112727 0.081 Uiso 1 1 calc GR . . . .
H70C H 0.682706 0.253162 0.094579 0.081 Uiso 1 1 calc GR . . . .
C69 C 0.7979(2) 0.33720(18) 0.01699(14) 0.0510(7) Uani 1 1 d . . . . .
H69A H 0.731640 0.295582 -0.000345 0.077 Uiso 1 1 calc GR . . . .
H69B H 0.858558 0.317422 0.015573 0.077 Uiso 1 1 calc GR . . . .
H69C H 0.814570 0.381575 -0.004806 0.077 Uiso 1 1 calc GR . . . .
C79 C 1.0891(3) 0.11489(19) 0.43334(13) 0.0558(8) Uani 1 1 d . . . . .
C103 C 0.9028(3) 0.49003(19) 0.35175(14) 0.0572(8) Uani 1 1 d . . . . .
H10A H 0.953676 0.530893 0.332464 0.086 Uiso 1 1 calc GR . . . .
H10B H 0.869962 0.514230 0.383127 0.086 Uiso 1 1 calc GR . . . .
H10C H 0.845577 0.455078 0.323440 0.086 Uiso 1 1 calc GR . . . .
C131 C -0.2707(3) -0.3031(2) 0.22223(14) 0.0563(8) Uani 1 1 d . . . . .
H131 H -0.321782 -0.277591 0.218107 0.068 Uiso 1 1 calc R . . . .
C86 C 1.1205(3) 0.0501(2) 0.45068(14) 0.0601(9) Uani 1 1 d . . . . .
C132 C -0.3049(2) -0.3845(2) 0.21376(14) 0.0550(8) Uani 1 1 d . . . . .
H132 H -0.379366 -0.414508 0.204148 0.066 Uiso 1 1 calc R . . . .
C64 C 0.7522(3) 0.96057(17) 0.07393(16) 0.0563(8) Uani 1 1 d . . . . .
H64 H 0.740954 0.911365 0.086301 0.068 Uiso 1 1 calc R . . . .
C68 C 0.8264(3) 1.05224(16) 0.00718(17) 0.0581(8) Uani 1 1 d . . . . .
H68 H 0.865560 1.065863 -0.026375 0.070 Uiso 1 1 calc R . . . .
C77 C 1.1305(3) 0.2519(2) 0.43030(15) 0.0592(8) Uani 1 1 d . . . . .
H77 H 1.178891 0.304348 0.439496 0.071 Uiso 1 1 calc R . . . .
C102 C 1.0568(3) 0.49953(18) 0.41997(14) 0.0596(8) Uani 1 1 d . . . . .
H10D H 1.094438 0.469668 0.437788 0.089 Uiso 1 1 calc GR . . . .
H10E H 1.026218 0.527071 0.450353 0.089 Uiso 1 1 calc GR . . . .
H10F H 1.108550 0.537626 0.398897 0.089 Uiso 1 1 calc GR . . . .
C62 C 1.0153(3) 0.98328(19) -0.15675(15) 0.0629(9) Uani 1 1 d . . . . .
H62 H 0.991686 1.020764 -0.133828 0.076 Uiso 1 1 calc R . . . .
C80 C 0.9916(3) 0.0991(2) 0.40266(14) 0.0596(9) Uani 1 1 d . . . . .
H80 H 0.943719 0.046605 0.392718 0.072 Uiso 1 1 calc R . . . .
C81 C 0.9635(3) 0.16023(19) 0.38631(14) 0.0570(8) Uani 1 1 d . . . . .
H81 H 0.896708 0.149464 0.364956 0.068 Uiso 1 1 calc R . . . .
C113 C 0.3194(2) -0.00847(17) 0.27721(16) 0.0559(8) Uani 1 1 d . . . . .
H113 H 0.367072 -0.037348 0.270027 0.067 Uiso 1 1 calc R . . . .
C78 C 1.1594(3) 0.1910(2) 0.44656(15) 0.0622(9) Uani 1 1 d . . . . .
H78 H 1.227360 0.201895 0.466718 0.075 Uiso 1 1 calc R . . . .
C112 C 0.3597(2) 0.07228(17) 0.28131(17) 0.0603(9) Uani 1 1 d . . . . .
H112 H 0.434634 0.098503 0.276213 0.072 Uiso 1 1 calc R . . . .
C94 C 1.3392(3) 0.0248(2) 0.53138(15) 0.0656(10) Uani 1 1 d . . . . .
C84 C 1.2382(3) 0.0066(2) 0.49528(14) 0.0612(9) Uani 1 1 d . . . . .
C82 C 1.0866(4) -0.0795(2) 0.44536(14) 0.0641(10) Uani 1 1 d . . . . .
C126 C 0.4144(3) -0.36967(19) 0.30689(18) 0.0660(9) Uani 1 1 d . . . . .
H126 H 0.462075 -0.397464 0.312308 0.079 Uiso 1 1 calc R . . . .
C58 C 1.0300(3) 0.8559(2) -0.17421(14) 0.0622(9) Uani 1 1 d . . . . .
H58 H 1.017538 0.805875 -0.163100 0.075 Uiso 1 1 calc R . . . .
C136 C 0.5644(3) 0.4290(2) 0.30091(17) 0.0738(12) Uani 1 1 d . . . . .
H13A H 0.612975 0.402187 0.284515 0.111 Uiso 1 1 calc GR . . . .
H13B H 0.596270 0.460555 0.338271 0.111 Uiso 1 1 calc GR . . . .
H13C H 0.554486 0.463140 0.274056 0.111 Uiso 1 1 calc GR . . . .
C67 C 0.7842(3) 1.10378(18) 0.03864(19) 0.0672(10) Uani 1 1 d . . . . .
H67 H 0.795223 1.153096 0.026513 0.081 Uiso 1 1 calc R . . . .
C128 C 0.2356(3) -0.36447(18) 0.30265(19) 0.0673(10) Uani 1 1 d . . . . .
H128 H 0.159577 -0.389706 0.305161 0.081 Uiso 1 1 calc R . . . .
C65 C 0.7096(3) 1.01271(19) 0.10475(18) 0.0635(9) Uani 1 1 d . . . . .
H65 H 0.668920 0.999072 0.137830 0.076 Uiso 1 1 calc R . . . .
C135 C 0.3761(3) 0.41072(19) 0.33393(16) 0.0688(10) Uani 1 1 d . . . . .
H13D H 0.364523 0.442073 0.305314 0.103 Uiso 1 1 calc GR . . . .
H13E H 0.408389 0.445034 0.370240 0.103 Uiso 1 1 calc GR . . . .
H13F H 0.306215 0.372170 0.341345 0.103 Uiso 1 1 calc GR . . . .
C88 C 1.0151(4) -0.1601(2) 0.42369(14) 0.0699(11) Uani 1 1 d . . . . .
C66 C 0.7270(3) 1.08514(19) 0.08695(19) 0.0681(10) Uani 1 1 d . . . . .
H66 H 0.699175 1.121499 0.108232 0.082 Uiso 1 1 calc R . . . .
C61 C 1.0689(3) 1.0010(2) -0.20720(18) 0.0788(13) Uani 1 1 d . . . . .
H61 H 1.083058 1.051305 -0.218266 0.095 Uiso 1 1 calc R . . . .
C93 C 1.0550(4) -0.2219(2) 0.42039(15) 0.0826(13) Uani 1 1 d . . . . .
H93 H 1.128927 -0.212263 0.431375 0.099 Uiso 1 1 calc R . . . .
C95 C 1.4026(4) 0.1008(2) 0.55153(15) 0.0715(11) Uani 1 1 d . . . . .
H95 H 1.378691 0.142004 0.543835 0.086 Uiso 1 1 calc R . . . .
C124 C 0.3840(3) -0.2542(2) 0.2868(2) 0.0721(11) Uani 1 1 d . . . . .
H124 H 0.412365 -0.201832 0.278971 0.086 Uiso 1 1 calc R . . . .
C127 C 0.3055(3) -0.4040(2) 0.3113(2) 0.0793(12) Uani 1 1 d . . . . .
H127 H 0.277201 -0.455739 0.320450 0.095 Uiso 1 1 calc R . . . .
C99 C 1.3736(4) -0.0361(2) 0.54502(16) 0.0737(11) Uani 1 1 d . . . . .
H99 H 1.330537 -0.089167 0.532385 0.088 Uiso 1 1 calc R . . . .
C125 C 0.4547(3) -0.2944(2) 0.2945(2) 0.0791(12) Uani 1 1 d . . . . .
H125 H 0.530665 -0.269856 0.291200 0.095 Uiso 1 1 calc R . . . .
C89 C 0.9080(4) -0.1757(2) 0.40677(15) 0.0778(12) Uani 1 1 d . . . . .
H89 H 0.880861 -0.133706 0.408378 0.093 Uiso 1 1 calc R . . . .
C59 C 1.0820(3) 0.8745(2) -0.22483(16) 0.0784(12) Uani 1 1 d . . . . .
H59 H 1.104350 0.836952 -0.248505 0.094 Uiso 1 1 calc R . . . .
C92 C 0.9864(5) -0.2969(3) 0.40112(17) 0.0947(16) Uani 1 1 d . . . . .
H92 H 1.013496 -0.338879 0.399152 0.114 Uiso 1 1 calc R . . . .
C98 C 1.4710(4) -0.0174(3) 0.57710(18) 0.0841(13) Uani 1 1 d . . . . .
H98 H 1.493991 -0.058286 0.586454 0.101 Uiso 1 1 calc R . . . .
C60 C 1.1013(4) 0.9475(3) -0.24096(17) 0.0842(14) Uani 1 1 d . . . . .
H60 H 1.137254 0.960144 -0.275589 0.101 Uiso 1 1 calc R . . . .
C96 C 1.5002(4) 0.1188(3) 0.58268(17) 0.0830(12) Uani 1 1 d . . . . .
H96 H 1.543787 0.171786 0.595289 0.100 Uiso 1 1 calc R . . . .
C97 C 1.5343(4) 0.0584(3) 0.59548(18) 0.0849(13) Uani 1 1 d . . . . .
H97 H 1.601297 0.069997 0.616882 0.102 Uiso 1 1 calc R . . . .
C91 C 0.8802(5) -0.3121(2) 0.38478(17) 0.0909(15) Uani 1 1 d . . . . .
H91 H 0.834174 -0.364286 0.371540 0.109 Uiso 1 1 calc R . . . .
C90 C 0.8389(5) -0.2513(2) 0.38744(17) 0.0882(14) Uani 1 1 d . . . . .
H90 H 0.764935 -0.261429 0.376238 0.106 Uiso 1 1 calc R . . . .

loop_
_atom_site_aniso_label
_atom_site_aniso_U_11
_atom_site_aniso_U_22
_atom_site_aniso_U_33
_atom_site_aniso_U_23
_atom_site_aniso_U_13
_atom_site_aniso_U_12
N42 0.0332(10) 0.0261(10) 0.0432(11) 0.0160(8) 0.0053(9) 0.0106(8)
N54 0.0443(13) 0.0285(11) 0.0566(14) 0.0155(10) -0.0022(11) 0.0106(9)
N120 0.0399(12) 0.0310(11) 0.0511(13) 0.0145(10) 0.0045(10) 0.0077(9)
N56 0.0419(12) 0.0345(11) 0.0532(14) 0.0205(10) -0.0011(10) 0.0067(9)
N107 0.0436(13) 0.0283(11) 0.0723(17) 0.0210(11) -0.0013(12) 0.0071(10)
N118 0.0433(13) 0.0291(11) 0.0557(14) 0.0122(10) 0.0013(11) 0.0078(9)
N71 0.0677(16) 0.0553(15) 0.0503(14) 0.0299(12) 0.0170(12) 0.0389(13)
N52 0.0487(14) 0.0320(12) 0.0633(16) 0.0209(11) -0.0094(12) 0.0051(10)
N122 0.0419(13) 0.0296(11) 0.0733(17) 0.0160(11) 0.0003(12) 0.0086(10)
C45 0.0310(12) 0.0276(11) 0.0398(13) 0.0146(10) 0.0056(10) 0.0099(9)
C43 0.0351(12) 0.0277(11) 0.0334(12) 0.0098(9) 0.0072(10) 0.0137(10)
C16 0.0344(12) 0.0278(11) 0.0348(12) 0.0101(9) 0.0042(10) 0.0104(10)
C41 0.0348(13) 0.0266(11) 0.0371(12) 0.0085(9) 0.0021(10) 0.0116(10)
C35 0.0349(13) 0.0408(13) 0.0351(13) 0.0134(10) 0.0091(10) 0.0166(11)
C38 0.0383(13) 0.0305(12) 0.0403(13) 0.0145(10) 0.0084(11) 0.0148(10)
C14 0.0326(12) 0.0278(11) 0.0344(12) 0.0112(9) 0.0098(10) 0.0120(9)
C27 0.0369(13) 0.0330(12) 0.0388(13) 0.0122(10) 0.0005(10) 0.0121(10)
C29 0.0355(13) 0.0320(12) 0.0454(14) 0.0136(11) -0.0007(11) 0.0121(10)
C37 0.0392(14) 0.0300(12) 0.0472(15) 0.0117(11) 0.0009(11) 0.0098(11)
N145 0.094(2) 0.0659(17) 0.0546(15) 0.0281(13) 0.0194(15) 0.0559(17)
C48 0.0334(13) 0.0303(12) 0.0450(14) 0.0149(10) 0.0024(11) 0.0092(10)
C31 0.0333(13) 0.0410(14) 0.0424(14) 0.0144(11) -0.0015(11) 0.0125(11)
C23 0.0515(16) 0.0349(13) 0.0354(13) 0.0099(10) 0.0001(11) 0.0174(12)
C15 0.0356(13) 0.0292(12) 0.0460(14) 0.0143(10) 0.0083(11) 0.0090(10)
N144 0.117(3) 0.0563(17) 0.0503(15) 0.0194(13) 0.0129(16) 0.0567(18)
C119 0.0442(15) 0.0337(13) 0.0408(14) 0.0109(11) 0.0042(11) 0.0105(11)
C26 0.0285(12) 0.0302(12) 0.0602(17) 0.0166(12) 0.0053(11) 0.0086(10)
N146 0.109(2) 0.0656(19) 0.0495(15) 0.0245(14) 0.0185(16) 0.0583(18)
C55 0.0348(13) 0.0292(12) 0.0467(14) 0.0139(11) -0.0013(11) 0.0073(10)
C50 0.0460(15) 0.0321(13) 0.0453(14) 0.0126(11) 0.0117(12) 0.0170(11)
C100 0.0371(14) 0.0467(15) 0.0449(15) 0.0139(12) 0.0071(11) 0.0196(12)
C25 0.0533(16) 0.0330(13) 0.0425(14) 0.0125(11) 0.0071(12) 0.0173(12)
C75 0.0577(17) 0.0451(15) 0.0396(14) 0.0145(12) 0.0038(12) 0.0270(13)
C39 0.0356(13) 0.0352(13) 0.0444(14) 0.0119(11) 0.0030(11) 0.0087(11)
C22 0.0375(14) 0.0339(13) 0.0576(17) 0.0188(12) 0.0091(12) 0.0137(11)
C129 0.0397(14) 0.0381(14) 0.0387(13) 0.0112(11) 0.0060(11) 0.0070(11)
C30 0.0289(13) 0.0408(14) 0.0610(17) 0.0154(13) 0.0053(12) 0.0111(11)
C34 0.0335(13) 0.0387(13) 0.0437(14) 0.0106(11) 0.0036(11) 0.0108(11)
C44 0.0359(13) 0.0243(11) 0.0490(15) 0.0083(10) 0.0024(11) 0.0113(10)
C104 0.0307(13) 0.0313(13) 0.0675(18) 0.0174(12) 0.0024(12) 0.0107(10)
C134 0.0426(15) 0.0405(14) 0.0449(15) 0.0164(12) 0.0024(12) 0.0053(12)
C21 0.0528(16) 0.0361(13) 0.0384(14) 0.0065(11) 0.0013(12) 0.0207(12)
C72 0.0457(15) 0.0417(14) 0.0436(14) 0.0172(12) 0.0022(12) 0.0198(12)
C49 0.0484(15) 0.0390(14) 0.0428(14) 0.0176(11) 0.0118(12) 0.0190(12)
C28 0.0316(13) 0.0317(13) 0.0585(17) 0.0163(12) 0.0066(12) 0.0079(10)
C40 0.0406(14) 0.0333(13) 0.0544(16) 0.0162(12) 0.0015(12) 0.0155(11)
C46 0.0563(17) 0.0347(13) 0.0369(13) 0.0140(11) 0.0077(12) 0.0174(12)
C53 0.0408(14) 0.0266(12) 0.0597(17) 0.0139(12) -0.0091(13) 0.0066(11)
C33 0.0375(14) 0.0543(17) 0.0485(16) 0.0210(13) 0.0044(12) 0.0186(13)
C24 0.0441(15) 0.0303(13) 0.0649(18) 0.0186(12) -0.0084(13) 0.0087(11)
C108 0.0369(14) 0.0378(14) 0.0668(19) 0.0234(13) 0.0044(13) 0.0136(11)
C101 0.0500(16) 0.0417(14) 0.0507(16) 0.0188(12) 0.0065(13) 0.0241(13)
C47 0.0585(17) 0.0281(12) 0.0432(14) 0.0088(11) 0.0048(13) 0.0173(12)
C36 0.0392(14) 0.0407(14) 0.0553(16) 0.0128(12) -0.0014(12) 0.0185(12)
C105 0.0400(15) 0.0300(13) 0.073(2) 0.0128(13) -0.0017(14) 0.0070(11)
C20 0.0437(15) 0.0399(14) 0.0501(16) 0.0161(12) 0.0116(12) 0.0167(12)
C106 0.0358(14) 0.0406(15) 0.0624(18) 0.0061(13) -0.0014(13) 0.0100(12)
C51 0.0403(14) 0.0327(13) 0.0573(17) 0.0220(12) -0.0084(13) 0.0004(11)
C121 0.0401(14) 0.0345(13) 0.0534(16) 0.0168(12) 0.0038(12) 0.0099(11)
C117 0.0410(14) 0.0319(13) 0.0542(16) 0.0140(12) 0.0040(12) 0.0097(11)
C19 0.0535(17) 0.0457(15) 0.0357(14) 0.0089(12) 0.0040(12) 0.0195(13)
C116 0.0456(16) 0.0350(14) 0.0687(19) 0.0168(13) 0.0008(14) 0.0141(12)
C18 0.0499(16) 0.0465(16) 0.0523(16) 0.0167(13) 0.0134(13) 0.0232(13)
C114 0.0413(15) 0.0323(13) 0.0648(18) 0.0191(13) 0.0019(13) 0.0090(11)
C115 0.0362(14) 0.0365(14) 0.0642(18) 0.0203(13) 0.0060(13) 0.0068(11)
C133 0.0530(18) 0.0405(15) 0.0514(17) 0.0124(13) 0.0024(14) 0.0003(13)
C17 0.0629(19) 0.0543(17) 0.0424(15) 0.0148(13) 0.0146(14) 0.0278(15)
C123 0.0448(15) 0.0317(13) 0.0601(18) 0.0120(12) 0.0020(13) 0.0106(11)
C32 0.0350(14) 0.0572(18) 0.0569(18) 0.0175(14) 0.0018(13) 0.0119(13)
C57 0.0478(16) 0.0455(16) 0.0540(17) 0.0254(14) -0.0110(14) -0.0027(13)
C130 0.0421(15) 0.0440(15) 0.0517(16) 0.0056(13) 0.0032(13) 0.0112(12)
C111 0.0405(15) 0.0305(13) 0.077(2) 0.0217(13) -0.0003(14) 0.0070(11)
C63 0.0421(15) 0.0286(13) 0.070(2) 0.0129(13) -0.0119(14) 0.0090(11)
C110 0.0496(17) 0.0522(17) 0.0619(19) 0.0314(15) 0.0124(14) 0.0202(14)
C109 0.0457(16) 0.0394(15) 0.076(2) 0.0301(15) 0.0091(15) 0.0107(13)
C76 0.070(2) 0.0572(18) 0.0474(16) 0.0276(14) 0.0167(15) 0.0413(16)
C74 0.068(2) 0.0554(18) 0.0479(16) 0.0267(14) 0.0127(14) 0.0324(16)
C73 0.0640(19) 0.0492(16) 0.0446(15) 0.0223(13) 0.0138(14) 0.0247(15)
C70 0.0407(15) 0.0314(14) 0.093(2) 0.0266(15) 0.0009(15) 0.0103(12)
C69 0.0454(16) 0.0453(16) 0.0602(18) -0.0094(14) -0.0012(14) 0.0193(13)
C79 0.090(2) 0.0550(18) 0.0447(16) 0.0223(14) 0.0162(16) 0.0485(18)
C103 0.078(2) 0.0539(18) 0.0604(19) 0.0296(15) 0.0266(17) 0.0412(17)
C131 0.0445(17) 0.062(2) 0.0610(19) 0.0070(16) 0.0049(14) 0.0178(15)
C86 0.101(3) 0.060(2) 0.0450(16) 0.0239(15) 0.0212(17) 0.055(2)
C132 0.0394(16) 0.0601(19) 0.0546(18) 0.0114(15) 0.0031(13) 0.0020(14)
C64 0.0578(19) 0.0338(14) 0.080(2) 0.0113(15) -0.0082(17) 0.0187(13)
C68 0.0583(19) 0.0313(14) 0.086(2) 0.0160(15) -0.0139(17) 0.0143(13)
C77 0.068(2) 0.0536(18) 0.071(2) 0.0299(16) 0.0090(17) 0.0322(16)
C102 0.074(2) 0.0443(17) 0.0511(18) 0.0038(14) 0.0055(16) 0.0094(15)
C62 0.065(2) 0.0495(18) 0.065(2) 0.0314(16) -0.0119(16) -0.0005(15)
C80 0.093(3) 0.0527(18) 0.0486(17) 0.0166(14) 0.0115(17) 0.0419(18)
C81 0.082(2) 0.0563(19) 0.0483(17) 0.0173(14) 0.0063(16) 0.0400(18)
C113 0.0390(15) 0.0353(15) 0.097(3) 0.0204(15) 0.0063(16) 0.0135(12)
C78 0.077(2) 0.067(2) 0.065(2) 0.0271(17) 0.0080(17) 0.0455(19)
C112 0.0375(15) 0.0348(15) 0.110(3) 0.0242(16) 0.0043(16) 0.0089(12)
C94 0.097(3) 0.079(2) 0.0524(18) 0.0326(18) 0.0248(18) 0.061(2)
C84 0.099(3) 0.066(2) 0.0463(17) 0.0295(16) 0.0274(17) 0.056(2)
C82 0.113(3) 0.063(2) 0.0403(16) 0.0218(15) 0.0219(18) 0.055(2)
C126 0.061(2) 0.0461(18) 0.098(3) 0.0114(18) -0.0068(19) 0.0268(16)
C58 0.071(2) 0.0506(18) 0.0524(18) 0.0195(15) 0.0007(16) 0.0007(16)
C136 0.061(2) 0.060(2) 0.079(2) 0.0421(19) -0.0224(18) -0.0183(17)
C67 0.068(2) 0.0305(15) 0.106(3) 0.0164(17) -0.014(2) 0.0188(15)
C128 0.0461(18) 0.0370(16) 0.120(3) 0.0273(18) 0.0007(19) 0.0096(13)
C65 0.063(2) 0.0448(17) 0.087(3) 0.0098(17) 0.0013(18) 0.0236(16)
C135 0.093(3) 0.0475(18) 0.075(2) -0.0093(16) -0.030(2) 0.0432(18)
C88 0.133(4) 0.060(2) 0.0384(16) 0.0153(15) 0.0122(19) 0.058(2)
C66 0.066(2) 0.0384(17) 0.103(3) 0.0066(18) -0.007(2) 0.0236(16)
C61 0.083(3) 0.067(2) 0.066(2) 0.041(2) -0.019(2) -0.011(2)
C93 0.158(4) 0.072(3) 0.0468(19) 0.0168(17) 0.009(2) 0.073(3)
C95 0.104(3) 0.083(3) 0.053(2) 0.0322(19) 0.021(2) 0.057(2)
C124 0.0478(18) 0.0427(17) 0.130(3) 0.034(2) 0.009(2) 0.0131(14)
C127 0.066(2) 0.0394(17) 0.137(4) 0.028(2) -0.008(2) 0.0182(16)
C99 0.106(3) 0.081(3) 0.065(2) 0.035(2) 0.024(2) 0.064(2)
C125 0.0485(19) 0.057(2) 0.140(4) 0.031(2) 0.014(2) 0.0228(17)
C89 0.138(4) 0.064(2) 0.0499(19) 0.0126(17) 0.008(2) 0.058(3)
C59 0.090(3) 0.069(2) 0.057(2) 0.0200(18) 0.0043(19) -0.002(2)
C92 0.184(5) 0.068(3) 0.057(2) 0.0084(19) -0.002(3) 0.076(3)
C98 0.113(4) 0.107(4) 0.072(3) 0.044(3) 0.024(2) 0.078(3)
C60 0.097(3) 0.076(3) 0.052(2) 0.029(2) -0.003(2) -0.013(2)
C96 0.107(3) 0.100(3) 0.063(2) 0.033(2) 0.014(2) 0.054(3)
C97 0.104(3) 0.114(4) 0.066(2) 0.038(3) 0.018(2) 0.065(3)
C91 0.175(5) 0.059(2) 0.050(2) 0.0089(17) 0.000(3) 0.055(3)
C90 0.156(4) 0.067(2) 0.055(2) 0.0069(18) 0.000(2) 0.056(3)

loop_
_atom_type_symbol
_atom_type_description
_atom_type_scat_dispersion_real
_atom_type_scat_dispersion_imag
_atom_type_scat_source
C C 0.0181 0.0091 'International Tables Vol C Tables 4.2.6.8 and 6.1.1.4'
H H 0.0000 0.0000 'International Tables Vol C Tables 4.2.6.8 and 6.1.1.4'
N N 0.0311 0.0180 'International Tables Vol C Tables 4.2.6.8 and 6.1.1.4'

loop_
_geom_angle_atom_site_label_1
_geom_angle_atom_site_label_2
_geom_angle_atom_site_label_3
_geom_angle
_geom_angle_site_symmetry_1
_geom_angle_site_symmetry_3
_geom_angle_publ_flag
C43 N42 C45 119.02(19) . . ?
C16 N42 C45 118.03(19) . . ?
C16 N42 C43 119.37(18) . . ?
C55 N54 C53 114.9(2) . . ?
C121 N120 C119 115.1(2) . . ?
C55 N56 C51 114.8(3) . . ?
C104 N107 C111 117.6(3) . . ?
C108 N107 C104 119.4(2) . . ?
C108 N107 C111 117.7(2) . . ?
C117 N118 C119 115.5(2) . . ?
C75 N71 C72 120.4(2) . . ?
C75 N71 C76 118.1(2) . . ?
C72 N71 C76 119.7(2) . . ?
C51 N52 C53 115.8(2) . . ?
C117 N122 C121 114.7(2) . . ?
C50 C45 N42 118.8(2) . . ?
C50 C45 C46 120.8(2) . . ?
C46 C45 N42 120.3(2) . . ?
N42 C43 C14 118.4(2) . . ?
C15 C43 N42 121.9(2) . . ?
C15 C43 C14 119.6(2) . . ?
C41 C16 N42 118.9(2) . . ?
C40 C16 N42 121.8(2) . . ?
C40 C16 C41 119.2(2) . . ?
C16 C41 C44 118.0(2) . . ?
C37 C41 C16 118.4(2) . . ?
C37 C41 C44 123.4(2) . . ?
C38 C35 C33 119.9(2) . . ?
C39 C35 C38 117.6(2) . . ?
C39 C35 C33 122.5(2) . . ?
C14 C38 C35 123.2(2) . . ?
C43 C14 C44 118.6(2) . . ?
C38 C14 C43 117.9(2) . . ?
C38 C14 C44 123.3(2) . . ?
C29 C27 C25 122.2(2) . . ?
C29 C27 C72 117.7(2) . . ?
C72 C27 C25 119.9(2) . . ?
C31 C29 C27 123.3(2) . . ?
C41 C37 C34 123.0(2) . . ?
C86 N145 C84 115.3(3) . . ?
C49 C48 C55 120.2(2) . . ?
C49 C48 C47 119.7(2) . . ?
C47 C48 C55 120.1(2) . . ?
C29 C31 C100 117.9(2) . . ?
C29 C31 C33 120.7(2) . . ?
C100 C31 C33 121.4(2) . . ?
C75 C23 C25 120.0(2) . . ?
C21 C23 C25 122.2(2) . . ?
C21 C23 C75 117.7(2) . . ?
C39 C15 C43 120.8(2) . . ?
C86 N144 C82 114.6(3) . . ?
N120 C119 N118 124.3(2) . . ?
N120 C119 C129 118.5(2) . . ?
N118 C119 C129 117.1(2) . . ?
C104 C26 C24 121.5(2) . . ?
C28 C26 C104 117.8(3) . . ?
C28 C26 C24 120.7(2) . . ?
C82 N146 C84 115.6(3) . . ?
N54 C55 C48 116.7(2) . . ?
N56 C55 N54 125.6(2) . . ?
N56 C55 C48 117.7(2) . . ?
C45 C50 C49 119.4(2) . . ?
C101 C100 C31 120.5(3) . . ?
C27 C25 C103 111.5(2) . . ?
C27 C25 C102 107.8(2) . . ?
C23 C25 C27 109.5(2) . . ?
C23 C25 C103 111.9(2) . . ?
C23 C25 C102 107.2(2) . . ?
C103 C25 C102 108.8(3) . . ?
N71 C75 C23 119.2(2) . . ?
C74 C75 N71 121.2(2) . . ?
C74 C75 C23 119.6(3) . . ?
C15 C39 C35 120.9(2) . . ?
C108 C22 C24 121.3(3) . . ?
C20 C22 C24 120.2(2) . . ?
C20 C22 C108 118.4(2) . . ?
C134 C129 C119 120.0(2) . . ?
C130 C129 C119 121.0(2) . . ?
C130 C129 C134 119.0(3) . . ?
C28 C30 C32 120.8(2) . . ?
C106 C30 C28 117.8(3) . . ?
C106 C30 C32 121.4(3) . . ?
C37 C34 C32 121.4(2) . . ?
C36 C34 C37 117.1(2) . . ?
C36 C34 C32 121.5(2) . . ?
C41 C44 C69 107.9(2) . . ?
C14 C44 C41 108.58(19) . . ?
C14 C44 C70 112.0(2) . . ?
C14 C44 C69 107.6(2) . . ?
C70 C44 C41 111.9(2) . . ?
C70 C44 C69 108.7(2) . . ?
C26 C104 N107 120.5(3) . . ?
C105 C104 N107 120.1(2) . . ?
C105 C104 C26 119.4(3) . . ?
C133 C134 C129 120.3(3) . . ?
C19 C21 C23 123.0(2) . . ?
N71 C72 C27 119.2(2) . . ?
C101 C72 N71 120.8(2) . . ?
C101 C72 C27 119.9(2) . . ?
C48 C49 C50 120.4(2) . . ?
C30 C28 C26 123.3(2) . . ?
C36 C40 C16 120.5(2) . . ?
C45 C46 C47 119.6(2) . . ?
N54 C53 C63 118.1(3) . . ?
N52 C53 N54 124.0(3) . . ?
N52 C53 C63 117.9(2) . . ?
C31 C33 C35 113.9(2) . . ?
C26 C24 C136 110.1(3) . . ?
C26 C24 C135 109.0(2) . . ?
C22 C24 C26 110.5(2) . . ?
C22 C24 C136 110.5(2) . . ?
C22 C24 C135 107.4(3) . . ?
C136 C24 C135 109.2(3) . . ?
N107 C108 C22 121.5(2) . . ?
N107 C108 C109 120.0(3) . . ?
C22 C108 C109 118.5(3) . . ?
C100 C101 C72 120.5(2) . . ?
C48 C47 C46 119.9(2) . . ?
C40 C36 C34 121.7(2) . . ?
C106 C105 C104 120.8(3) . . ?
C22 C20 C18 123.3(3) . . ?
C30 C106 C105 120.9(3) . . ?
N56 C51 C57 117.5(3) . . ?
N52 C51 N56 124.8(3) . . ?
N52 C51 C57 117.7(2) . . ?
N120 C121 N122 125.3(2) . . ?
N120 C121 C114 118.5(2) . . ?
N122 C121 C114 116.2(2) . . ?
N118 C117 N122 125.1(2) . . ?
N118 C117 C123 117.5(2) . . ?
N122 C117 C123 117.5(2) . . ?
C21 C19 C17 120.9(3) . . ?
C73 C19 C21 117.3(3) . . ?
C73 C19 C17 121.5(3) . . ?
C111 C116 C115 120.2(3) . . ?
C20 C18 C17 120.8(3) . . ?
C110 C18 C20 117.1(3) . . ?
C110 C18 C17 121.9(3) . . ?
C115 C114 C121 121.1(2) . . ?
C115 C114 C113 118.9(2) . . ?
C113 C114 C121 119.9(3) . . ?
C114 C115 C116 120.5(3) . . ?
C134 C133 C132 120.2(3) . . ?
C19 C17 C18 107.9(2) . . ?
C128 C123 C117 120.2(3) . . ?
C124 C123 C117 121.2(3) . . ?
C124 C123 C128 118.5(3) . . ?
C34 C32 C30 114.2(2) . . ?
C62 C57 C51 119.9(3) . . ?
C58 C57 C51 120.7(3) . . ?
C58 C57 C62 119.4(3) . . ?
C131 C130 C129 120.5(3) . . ?
C116 C111 N107 120.3(3) . . ?
C116 C111 C112 119.7(3) . . ?
C112 C111 N107 119.9(3) . . ?
C64 C63 C53 120.9(2) . . ?
C64 C63 C68 119.3(3) . . ?
C68 C63 C53 119.8(3) . . ?
C109 C110 C18 121.4(3) . . ?
C110 C109 C108 121.1(3) . . ?
C77 C76 N71 118.8(3) . . ?
C77 C76 C81 120.1(3) . . ?
C81 C76 N71 121.1(3) . . ?
C73 C74 C75 120.6(3) . . ?
C74 C73 C19 121.6(3) . . ?
C80 C79 C86 120.5(3) . . ?
C78 C79 C86 119.6(3) . . ?
C78 C79 C80 119.9(3) . . ?
C130 C131 C132 120.0(3) . . ?
N145 C86 N144 125.5(3) . . ?
N145 C86 C79 118.3(3) . . ?
N144 C86 C79 116.2(3) . . ?
C133 C132 C131 119.9(3) . . ?
C63 C64 C65 120.7(3) . . ?
C67 C68 C63 119.3(4) . . ?
C76 C77 C78 120.3(3) . . ?
C61 C62 C57 119.4(4) . . ?
C79 C80 C81 119.9(3) . . ?
C76 C81 C80 119.9(3) . . ?
C112 C113 C114 120.3(3) . . ?
C79 C78 C77 119.9(3) . . ?
C113 C112 C111 120.3(3) . . ?
C95 C94 C84 121.1(3) . . ?
C95 C94 C99 118.6(4) . . ?
C99 C94 C84 120.3(4) . . ?
N145 C84 C94 116.7(3) . . ?
N146 C84 N145 123.9(4) . . ?
N146 C84 C94 119.4(3) . . ?
N144 C82 C88 115.7(4) . . ?
N146 C82 N144 125.1(4) . . ?
N146 C82 C88 119.2(3) . . ?
C127 C126 C125 119.3(3) . . ?
C57 C58 C59 120.2(3) . . ?
C66 C67 C68 121.3(3) . . ?
C123 C128 C127 120.8(3) . . ?
C64 C65 C66 119.7(4) . . ?
C93 C88 C82 120.3(4) . . ?
C89 C88 C82 120.6(3) . . ?
C89 C88 C93 119.1(4) . . ?
C67 C66 C65 119.8(3) . . ?
C60 C61 C62 120.9(4) . . ?
C92 C93 C88 119.4(5) . . ?
C94 C95 C96 121.6(4) . . ?
C123 C124 C125 120.8(3) . . ?
C126 C127 C128 120.7(3) . . ?
C98 C99 C94 119.2(4) . . ?
C126 C125 C124 119.8(3) . . ?
C88 C89 C90 121.4(4) . . ?
C60 C59 C58 120.2(4) . . ?
C91 C92 C93 121.3(4) . . ?
C97 C98 C99 121.4(4) . . ?
C61 C60 C59 119.9(4) . . ?
C95 C96 C97 119.4(5) . . ?
C98 C97 C96 119.6(5) . . ?
C92 C91 C90 120.2(5) . . ?
C89 C90 C91 118.6(5) . . ?

loop_
_geom_bond_atom_site_label_1
_geom_bond_atom_site_label_2
_geom_bond_distance
_geom_bond_site_symmetry_2
_geom_bond_publ_flag
N42 C45 1.444(3) . ?
N42 C43 1.410(3) . ?
N42 C16 1.409(3) . ?
N54 C55 1.341(4) . ?
N54 C53 1.346(3) . ?
N120 C119 1.345(3) . ?
N120 C121 1.334(3) . ?
N56 C55 1.332(4) . ?
N56 C51 1.343(3) . ?
N107 C104 1.422(4) . ?
N107 C108 1.398(4) . ?
N107 C111 1.442(3) . ?
N118 C119 1.347(3) . ?
N118 C117 1.328(3) . ?
N71 C75 1.406(4) . ?
N71 C72 1.407(3) . ?
N71 C76 1.441(3) . ?
N52 C53 1.345(4) . ?
N52 C51 1.331(4) . ?
N122 C121 1.344(3) . ?
N122 C117 1.344(3) . ?
C45 C50 1.373(4) . ?
C45 C46 1.386(4) . ?
C43 C14 1.412(3) . ?
C43 C15 1.388(3) . ?
C16 C41 1.409(3) . ?
C16 C40 1.396(3) . ?
C41 C37 1.381(3) . ?
C41 C44 1.526(3) . ?
C35 C38 1.392(4) . ?
C35 C39 1.391(3) . ?
C35 C33 1.517(3) . ?
C38 C14 1.388(3) . ?
C14 C44 1.520(3) . ?
C27 C29 1.382(3) . ?
C27 C25 1.528(4) . ?
C27 C72 1.409(3) . ?
C29 C31 1.381(4) . ?
C37 C34 1.399(4) . ?
N145 C86 1.332(5) . ?
N145 C84 1.354(4) . ?
C48 C55 1.487(3) . ?
C48 C49 1.383(4) . ?
C48 C47 1.388(4) . ?
C31 C100 1.396(4) . ?
C31 C33 1.517(4) . ?
C23 C25 1.521(4) . ?
C23 C75 1.407(4) . ?
C23 C21 1.394(4) . ?
C15 C39 1.385(4) . ?
N144 C86 1.338(5) . ?
N144 C82 1.342(4) . ?
C119 C129 1.470(4) . ?
C26 C104 1.407(3) . ?
C26 C28 1.387(4) . ?
C26 C24 1.529(4) . ?
N146 C84 1.339(5) . ?
N146 C82 1.339(5) . ?
C50 C49 1.394(3) . ?
C100 C101 1.384(4) . ?
C25 C103 1.532(4) . ?
C25 C102 1.549(4) . ?
C75 C74 1.388(4) . ?
C22 C24 1.526(4) . ?
C22 C108 1.404(4) . ?
C22 C20 1.383(4) . ?
C129 C134 1.409(4) . ?
C129 C130 1.391(4) . ?
C30 C28 1.384(4) . ?
C30 C106 1.381(4) . ?
C30 C32 1.517(4) . ?
C34 C36 1.386(4) . ?
C34 C32 1.516(4) . ?
C44 C70 1.526(3) . ?
C44 C69 1.545(4) . ?
C104 C105 1.392(4) . ?
C134 C133 1.379(4) . ?
C21 C19 1.387(4) . ?
C72 C101 1.391(4) . ?
C40 C36 1.378(4) . ?
C46 C47 1.392(3) . ?
C53 C63 1.475(4) . ?
C24 C136 1.540(4) . ?
C24 C135 1.540(4) . ?
C108 C109 1.410(4) . ?
C105 C106 1.382(4) . ?
C20 C18 1.399(4) . ?
C51 C57 1.474(4) . ?
C121 C114 1.487(4) . ?
C117 C123 1.485(4) . ?
C19 C17 1.507(4) . ?
C19 C73 1.384(4) . ?
C116 C115 1.394(4) . ?
C116 C111 1.371(4) . ?
C18 C17 1.518(4) . ?
C18 C110 1.382(4) . ?
C114 C115 1.387(4) . ?
C114 C113 1.394(4) . ?
C133 C132 1.389(5) . ?
C123 C128 1.372(4) . ?
C123 C124 1.366(4) . ?
C57 C62 1.398(4) . ?
C57 C58 1.376(5) . ?
C130 C131 1.388(4) . ?
C111 C112 1.389(4) . ?
C63 C64 1.384(5) . ?
C63 C68 1.405(4) . ?
C110 C109 1.371(5) . ?
C76 C77 1.367(5) . ?
C76 C81 1.381(5) . ?
C74 C73 1.373(4) . ?
C79 C86 1.488(4) . ?
C79 C80 1.381(5) . ?
C79 C78 1.379(5) . ?
C131 C132 1.393(5) . ?
C64 C65 1.387(5) . ?
C68 C67 1.382(5) . ?
C77 C78 1.394(4) . ?
C62 C61 1.388(5) . ?
C80 C81 1.393(4) . ?
C113 C112 1.385(4) . ?
C94 C84 1.476(5) . ?
C94 C95 1.374(6) . ?
C94 C99 1.412(4) . ?
C82 C88 1.474(6) . ?
C126 C127 1.359(5) . ?
C126 C125 1.373(5) . ?
C58 C59 1.386(5) . ?
C67 C66 1.370(6) . ?
C128 C127 1.377(5) . ?
C65 C66 1.392(5) . ?
C88 C93 1.399(5) . ?
C88 C89 1.377(6) . ?
C61 C60 1.359(6) . ?
C93 C92 1.374(6) . ?
C95 C96 1.382(6) . ?
C124 C125 1.392(5) . ?
C99 C98 1.388(6) . ?
C89 C90 1.386(6) . ?
C59 C60 1.381(6) . ?
C92 C91 1.364(7) . ?
C98 C97 1.362(7) . ?
C96 C97 1.396(6) . ?
C91 C90 1.393(6) . ?
